data_2016083
loop_
_publ_author_name
'Rotar, Adina'
'Varga, Richard A.'
'Silvestru, Cristian'

_publ_section_title
;
 Intramolecular interactions in
 \m-oxido-bis{bis[2-(dimethylaminomethyl)phenyl]stannol}
;
_journal_coeditor_code BG3041
_journal_issue 8
_journal_name_full 'Acta Crystallographica Section C'
_journal_page_first m355
_journal_page_last m356
_journal_paper_doi 10.1107/S0108270107030156
_journal_volume 63
_journal_year 2007
_chemical_formula_iupac '[Sn2 (C9 H12 N)4 O (O H)2]'
_chemical_formula_moiety 'C36 H50 N4 O3 Sn2'
_chemical_formula_sum 'C36 H50 N4 O3 Sn2'
_chemical_formula_weight 824.18
_chemical_name_systematic
;
\m-oxido-bis{bis[2-(dimethylaminomethyl)phenyl]stannol}
;
_space_group_IT_number 15
_symmetry_cell_setting monoclinic
_symmetry_space_group_name_Hall '-C 2yc'
_symmetry_space_group_name_H-M 'C 1 2/c 1'
_atom_sites_solution_hydrogens geom
_atom_sites_solution_primary direct
_atom_sites_solution_secondary difmap
_audit_creation_method SHELXL-97
_cell_angle_alpha 90.00
_cell_angle_beta 120.045(2)
_cell_angle_gamma 90.00
_cell_formula_units_Z 4
_cell_length_a 25.518(3)
_cell_length_b 9.7060(12)
_cell_length_c 16.758(2)
_cell_measurement_reflns_used 2504
_cell_measurement_temperature 297(2)
_cell_measurement_theta_max 21.03
_cell_measurement_theta_min 2.29
_cell_volume 3592.9(8)
_computing_cell_refinement 'SAINT-Plus (Bruker, 2000)'
_computing_data_collection 'SMART (Bruker, 2000)'
_computing_data_reduction SAINT-Plus
_computing_molecular_graphics 'DIAMOND (Brandenburg and Putz, 2006)'
_computing_publication_material 'publCIF (Westrip, 2007)'
_computing_structure_refinement SHELXTL
_computing_structure_solution 'SHELXTL (Bruker, 2001)'
_diffrn_ambient_temperature 297(2)
_diffrn_measured_fraction_theta_full 1.000
_diffrn_measured_fraction_theta_max 1.000
_diffrn_measurement_device_type 'Bruker SMART CCD area-detector'
_diffrn_measurement_method 'phi and omega scans'
_diffrn_radiation_monochromator graphite
_diffrn_radiation_source 'fine-focus sealed tube'
_diffrn_radiation_type MoK\a
_diffrn_radiation_wavelength 0.71073
_diffrn_reflns_av_R_equivalents 0.0457
_diffrn_reflns_av_sigmaI/netI 0.0449
_diffrn_reflns_limit_h_max 31
_diffrn_reflns_limit_h_min -31
_diffrn_reflns_limit_k_max 12
_diffrn_reflns_limit_k_min -12
_diffrn_reflns_limit_l_max 20
_diffrn_reflns_limit_l_min -20
_diffrn_reflns_number 14057
_diffrn_reflns_theta_full 26.37
_diffrn_reflns_theta_max 26.37
_diffrn_reflns_theta_min 1.84
_exptl_absorpt_coefficient_mu 1.430
_exptl_absorpt_correction_T_max 0.8472
_exptl_absorpt_correction_T_min 0.7164
_exptl_absorpt_correction_type multi-scan
_exptl_absorpt_process_details '(SHELXTL; Bruker, 2001)'
_exptl_crystal_colour colourless
_exptl_crystal_density_diffrn 1.524
_exptl_crystal_density_method 'not measured'
_exptl_crystal_description blocks
_exptl_crystal_F_000 1672
_exptl_crystal_size_max 0.25
_exptl_crystal_size_mid 0.17
_exptl_crystal_size_min 0.12
_refine_diff_density_max 0.726
_refine_diff_density_min -0.478
_refine_ls_extinction_method none
_refine_ls_goodness_of_fit_ref 1.129
_refine_ls_hydrogen_treatment mixed
_refine_ls_matrix_type full
_refine_ls_number_parameters 212
_refine_ls_number_reflns 3662
_refine_ls_number_restraints 2
_refine_ls_restrained_S_all 1.130
_refine_ls_R_factor_all 0.0573
_refine_ls_R_factor_gt 0.0422
_refine_ls_shift/su_max 0.000
_refine_ls_shift/su_mean 0.000
_refine_ls_structure_factor_coef Fsqd
_refine_ls_weighting_details 'calc w=1/[\s^2^(Fo^2^)+(0.0337P)^2^+0.8983P] where P=(Fo^2^+2Fc^2^)/3'
_refine_ls_weighting_scheme calc
_refine_ls_wR_factor_gt 0.0846
_refine_ls_wR_factor_ref 0.0899
_reflns_number_gt 2986
_reflns_number_total 3662
_reflns_threshold_expression I>2\s(I)
_cod_data_source_file bg3041.cif
_cod_data_source_block I
_cod_depositor_comments
;
The following automatic conversions were performed:
'_symmetry_cell_setting' value 'Monoclinic' changed to 'monoclinic'
according to '/home/saulius/struct/CIF-dictionaries/cif_core.dic'
dictionary named 'cif_core.dic' version 2.4.1 from 2010-06-29.

Automatic conversion script
Id: cif_fix_enum 1527 2010-12-29 10:47:43Z saulius 

The following automatic conversions were performed:

'_symmetry_cell_setting' value 'Monoclinic' changed to 'monoclinic'
according to /home/saulius/struct/CIF-dictionaries/cif_core.dic
dictionary named 'cif_core.dic' version 2.4.1 from 2010-06-29.

Automatic conversion script
Id: cif_fix_values 1715 2011-07-08 13:25:40Z adriana 
;
_cod_original_sg_symbol_H-M 'C 2/c'
_cod_database_code 2016083
_cod_database_fobs_code 2016083

loop_
_symmetry_equiv_pos_as_xyz
'x, y, z'
'-x, y, -z+1/2'
'x+1/2, y+1/2, z'
'-x+1/2, y+1/2, -z+1/2'
'-x, -y, -z'
'x, -y, z-1/2'
'-x+1/2, -y+1/2, -z'
'x+1/2, -y+1/2, z-1/2'

loop_
_atom_site_type_symbol
_atom_site_label
_atom_site_fract_x
_atom_site_fract_y
_atom_site_fract_z
_atom_site_U_iso_or_equiv
_atom_site_adp_type
_atom_site_calc_flag
_atom_site_refinement_flags
_atom_site_occupancy
Sn Sn1 0.083019(12) 0.52253(3) 0.312103(18) 0.04478(12) Uani d . 1
N N1 0.09613(15) 0.6390(4) 0.4707(2) 0.0527(9) Uani d . 1
N N2 0.20002(15) 0.4588(4) 0.3739(2) 0.0563(9) Uani d . 1
O O1 0.07815(14) 0.4062(4) 0.2075(2) 0.0598(8) Uani d D 1
O O2 0.0000 0.5968(4) 0.2500 0.0487(9) Uani d S 1
C C1 0.08578(18) 0.3613(4) 0.4026(3) 0.0493(10) Uani d . 1
C C2 0.10120(17) 0.3874(5) 0.4936(3) 0.0503(11) Uani d . 1
C C3 0.0974(2) 0.2798(6) 0.5452(3) 0.0697(14) Uani d . 1
H H3 0.1076 0.2957 0.6060 0.084 Uiso calc R 1
C C4 0.0790(2) 0.1498(6) 0.5083(4) 0.0790(15) Uani d . 1
H H4 0.0771 0.0788 0.5441 0.095 Uiso calc R 1
C C5 0.0633(2) 0.1264(5) 0.4185(4) 0.0760(14) Uani d . 1
H H5 0.0499 0.0397 0.3926 0.091 Uiso calc R 1
C C6 0.0675(2) 0.2311(5) 0.3663(3) 0.0610(12) Uani d . 1
H H6 0.0579 0.2136 0.3059 0.073 Uiso calc R 1
C C7 0.1228(2) 0.5262(5) 0.5370(3) 0.0587(12) Uani d . 1
H H7A 0.1127 0.5383 0.5852 0.070 Uiso calc R 1
H H7B 0.1665 0.5302 0.5655 0.070 Uiso calc R 1
C C8 0.03432(18) 0.6662(5) 0.4532(3) 0.0640(13) Uani d . 1
H H8A 0.0361 0.6914 0.5099 0.096 Uiso calc R 1
H H8B 0.0101 0.5848 0.4287 0.096 Uiso calc R 1
H H8C 0.0166 0.7402 0.4097 0.096 Uiso calc R 1
C C9 0.1326(2) 0.7633(5) 0.5073(3) 0.0718(14) Uani d . 1
H H9A 0.1345 0.7887 0.5640 0.108 Uiso calc R 1
H H9B 0.1147 0.8368 0.4635 0.108 Uiso calc R 1
H H9C 0.1728 0.7460 0.5186 0.108 Uiso calc R 1
C C10 0.12811(17) 0.7019(4) 0.3018(3) 0.0476(10) Uani d . 1
C C11 0.18324(17) 0.6899(5) 0.3052(3) 0.0495(10) Uani d . 1
C C12 0.2102(2) 0.8060(5) 0.2928(3) 0.0624(13) Uani d . 1
H H12 0.2474 0.7982 0.2956 0.075 Uiso calc R 1
C C13 0.1827(2) 0.9311(6) 0.2765(3) 0.0687(13) Uani d . 1
H H13 0.2017 1.0082 0.2696 0.082 Uiso calc R 1
C C14 0.1271(2) 0.9448(5) 0.2703(3) 0.0662(13) Uani d . 1
H H14 0.1079 1.0301 0.2576 0.079 Uiso calc R 1
C C15 0.1003(2) 0.8297(5) 0.2831(3) 0.0566(11) Uani d . 1
H H15 0.0628 0.8383 0.2791 0.068 Uiso calc R 1
C C16 0.21139(19) 0.5487(5) 0.3156(3) 0.0591(12) Uani d . 1
H H16A 0.1952 0.5069 0.2552 0.071 Uiso calc R 1
H H16B 0.2547 0.5589 0.3416 0.071 Uiso calc R 1
C C17 0.2397(2) 0.4937(5) 0.4709(3) 0.0692(14) Uani d . 1
H H17A 0.2811 0.4795 0.4872 0.104 Uiso calc R 1
H H17B 0.2302 0.4361 0.5085 0.104 Uiso calc R 1
H H17C 0.2338 0.5886 0.4808 0.104 Uiso calc R 1
C C18 0.2081(2) 0.3132(5) 0.3589(4) 0.0753(15) Uani d . 1
H H18A 0.1827 0.2910 0.2949 0.113 Uiso calc R 1
H H18B 0.1972 0.2564 0.3953 0.113 Uiso calc R 1
H H18C 0.2496 0.2968 0.3767 0.113 Uiso calc R 1
H H1 0.0417(8) 0.398(5) 0.169(2) 0.070(16) Uiso d D 1

loop_
_atom_site_aniso_label
_atom_site_aniso_U_11
_atom_site_aniso_U_22
_atom_site_aniso_U_33
_atom_site_aniso_U_12
_atom_site_aniso_U_13
_atom_site_aniso_U_23
Sn1 0.03423(17) 0.0672(2) 0.03355(17) 0.00162(13) 0.01741(13) 0.00039(13)
N1 0.0380(19) 0.079(3) 0.0385(19) 0.0038(18) 0.0174(17) -0.0023(18)
N2 0.044(2) 0.079(3) 0.050(2) 0.0089(18) 0.0265(19) 0.0056(19)
O1 0.050(2) 0.092(2) 0.0409(17) 0.0010(18) 0.0251(17) -0.0089(16)
O2 0.030(2) 0.070(3) 0.039(2) 0.000 0.0117(17) 0.000
C1 0.040(2) 0.067(3) 0.044(2) 0.011(2) 0.023(2) 0.005(2)
C2 0.039(2) 0.077(3) 0.037(2) 0.014(2) 0.0196(19) 0.009(2)
C3 0.064(3) 0.098(4) 0.050(3) 0.022(3) 0.031(3) 0.014(3)
C4 0.091(4) 0.087(4) 0.072(4) 0.023(3) 0.051(3) 0.027(3)
C5 0.084(4) 0.062(3) 0.080(4) 0.013(3) 0.040(3) 0.011(3)
C6 0.061(3) 0.070(3) 0.058(3) 0.011(2) 0.034(3) 0.001(2)
C7 0.046(3) 0.093(4) 0.034(2) 0.010(2) 0.018(2) 0.001(2)
C8 0.045(3) 0.097(4) 0.049(3) 0.011(2) 0.022(2) -0.009(2)
C9 0.062(3) 0.085(4) 0.062(3) -0.010(3) 0.026(3) -0.015(3)
C10 0.036(2) 0.070(3) 0.037(2) -0.005(2) 0.0188(19) -0.0043(19)
C11 0.033(2) 0.081(3) 0.033(2) -0.003(2) 0.0153(18) -0.002(2)
C12 0.045(3) 0.099(4) 0.050(3) -0.014(3) 0.029(2) -0.006(3)
C13 0.069(3) 0.084(4) 0.064(3) -0.020(3) 0.041(3) -0.008(3)
C14 0.074(4) 0.070(3) 0.065(3) -0.003(3) 0.043(3) -0.001(2)
C15 0.051(3) 0.073(3) 0.054(3) -0.002(2) 0.031(2) -0.006(2)
C16 0.041(2) 0.094(4) 0.045(3) 0.006(2) 0.024(2) 0.002(2)
C17 0.052(3) 0.106(4) 0.043(3) 0.012(2) 0.020(2) 0.012(2)
C18 0.055(3) 0.087(4) 0.081(4) 0.019(3) 0.031(3) 0.005(3)

loop_
_atom_type_symbol
_atom_type_description
_atom_type_scat_dispersion_real
_atom_type_scat_dispersion_imag
_atom_type_scat_source
C C 0.0033 0.0016 'International Tables Vol C Tables 4.2.6.8 and 6.1.1.4'
H H 0.0000 0.0000 'International Tables Vol C Tables 4.2.6.8 and 6.1.1.4'
N N 0.0061 0.0033 'International Tables Vol C Tables 4.2.6.8 and 6.1.1.4'
O O 0.0106 0.0060 'International Tables Vol C Tables 4.2.6.8 and 6.1.1.4'
Sn Sn -0.6537 1.4246 'International Tables Vol C Tables 4.2.6.8 and 6.1.1.4'

loop_
_geom_angle_atom_site_label_1
_geom_angle_atom_site_label_2
_geom_angle_atom_site_label_3
_geom_angle_site_symmetry_1
_geom_angle
O2 Sn1 O1 . 99.33(11)
O2 Sn1 C10 . 97.99(15)
O1 Sn1 C10 . 100.66(14)
O2 Sn1 C1 . 106.56(13)
O1 Sn1 C1 . 99.76(15)
C10 Sn1 C1 . 144.84(15)
O2 Sn1 N2 . 167.83(10)
O1 Sn1 N2 . 77.42(12)
C10 Sn1 N2 . 71.41(14)
C1 Sn1 N2 . 85.59(13)
O2 Sn1 N1 . 86.47(8)
O1 Sn1 N1 . 170.24(12)
C10 Sn1 N1 . 86.17(13)
C1 Sn1 N1 . 70.94(13)
N2 Sn1 N1 . 98.47(10)
C9 N1 C7 . 110.1(4)
C9 N1 C7 . 110.1(4)
C9 N1 C8 . 109.3(3)
C7 N1 C8 . 109.2(3)
C16 N2 C17 . 110.5(4)
C16 N2 C18 . 111.9(4)
C17 N2 C18 . 109.6(4)
Sn1 O1 H1 . 106(3)
Sn1 O2 Sn1 2 137.1(2)
C6 C1 C2 . 119.8(4)
C6 C1 Sn1 . 118.1(3)
C2 C1 Sn1 . 122.0(3)
C3 C2 C1 . 118.3(4)
C3 C2 C7 . 119.8(4)
C1 C2 C7 . 121.9(4)
C4 C3 C2 . 121.6(5)
C4 C3 H3 . 119.2
C2 C3 H3 . 119.2
C5 C4 C3 . 119.3(5)
C5 C4 H4 . 120.3
C3 C4 H4 . 120.3
C4 C5 C6 . 120.2(5)
C4 C5 H5 . 119.9
C6 C5 H5 . 119.9
C1 C6 C5 . 120.8(5)
C1 C6 H6 . 119.6
C5 C6 H6 . 119.6
N1 C7 C2 . 112.7(3)
N1 C7 H7A . 109.1
C2 C7 H7A . 109.1
N1 C7 H7B . 109.1
C2 C7 H7B . 109.1
H7A C7 H7B . 107.8
N1 C8 H8A . 109.5
N1 C8 H8B . 109.5
H8A C8 H8B . 109.5
N1 C8 H8C . 109.5
H8A C8 H8C . 109.5
H8B C8 H8C . 109.5
N1 C9 H9A . 109.5
N1 C9 H9B . 109.5
H9A C9 H9B . 109.5
N1 C9 H9C . 109.5
H9A C9 H9C . 109.5
H9B C9 H9C . 109.5
C11 C10 C15 . 118.7(4)
C11 C10 Sn1 . 120.3(3)
C15 C10 Sn1 . 120.8(3)
C10 C11 C12 . 119.6(4)
C10 C11 C16 . 119.6(4)
C12 C11 C16 . 120.6(4)
C13 C12 C11 . 120.7(4)
C13 C12 H12 . 119.6
C11 C12 H12 . 119.6
C12 C13 C14 . 120.7(5)
C12 C13 H13 . 119.7
C14 C13 H13 . 119.7
C13 C14 C15 . 118.8(5)
C13 C14 H14 . 120.6
C15 C14 H14 . 120.6
C14 C15 C10 . 121.4(4)
C14 C15 H15 . 119.3
C10 C15 H15 . 119.3
N2 C16 C11 . 112.4(3)
N2 C16 H16A . 109.1
C11 C16 H16A . 109.1
N2 C16 H16B . 109.1
C11 C16 H16B . 109.1
H16A C16 H16B . 107.9
N2 C17 H17A . 109.5
N2 C17 H17B . 109.5
H17A C17 H17B . 109.5
N2 C17 H17C . 109.5
H17A C17 H17C . 109.5
H17B C17 H17C . 109.5
N2 C18 H18A . 109.5
N2 C18 H18B . 109.5
H18A C18 H18B . 109.5
N2 C18 H18C . 109.5
H18A C18 H18C . 109.5
H18B C18 H18C . 109.5

loop_
_geom_bond_atom_site_label_1
_geom_bond_atom_site_label_2
_geom_bond_distance
_geom_bond_publ_flag
Sn1 O1 2.036(3) yes
Sn1 O2 1.9705(15) yes
Sn1 N2 2.697(3) yes
Sn1 N1 2.751(3) yes
Sn1 C10 2.141(4) yes
Sn1 C1 2.155(4) yes
N1 C9 1.458(5) ?
N1 C7 1.462(5) ?
N1 C8 1.477(5) ?
N2 C16 1.444(5) ?
N2 C17 1.460(6) ?
N2 C18 1.468(5) ?
O1 H1 0.83(3) ?
C1 C6 1.378(6) ?
C1 C2 1.395(5) ?
C2 C3 1.390(6) ?
C2 C7 1.499(6) ?
C3 C4 1.379(7) ?
C3 H3 0.9300 ?
C4 C5 1.370(7) ?
C4 H4 0.9300 ?
C5 C6 1.379(6) ?
C5 H5 0.9300 ?
C6 H6 0.9300 ?
C7 H7A 0.9700 ?
C7 H7B 0.9700 ?
C8 H8A 0.9600 ?
C8 H8B 0.9600 ?
C8 H8C 0.9600 ?
C9 H9A 0.9600 ?
C9 H9B 0.9600 ?
C9 H9C 0.9600 ?
C10 C11 1.385(5) ?
C10 C15 1.385(6) ?
C11 C12 1.388(6) ?
C11 C16 1.516(6) ?
C12 C13 1.360(6) ?
C12 H12 0.9300 ?
C13 C14 1.375(6) ?
C13 H13 0.9300 ?
C14 C15 1.383(6) ?
C14 H14 0.9300 ?
C15 H15 0.9300 ?
C16 H16A 0.9700 ?
C16 H16B 0.9700 ?
C17 H17A 0.9600 ?
C17 H17B 0.9600 ?
C17 H17C 0.9600 ?
C18 H18A 0.9600 ?
C18 H18B 0.9600 ?
C18 H18C 0.9600 ?

loop_
_geom_torsion_atom_site_label_1
_geom_torsion_atom_site_label_2
_geom_torsion_atom_site_label_3
_geom_torsion_atom_site_label_4
_geom_torsion_site_symmetry_4
_geom_torsion
O1 Sn1 O2 Sn1 2 57.37(10)
C10 Sn1 O2 Sn1 2 159.64(10)
C1 Sn1 O2 Sn1 2 -45.81(12)
O2 Sn1 C1 C6 . 85.4(3)
O1 Sn1 C1 C6 . -17.5(3)
C10 Sn1 C1 C6 . -142.3(3)
O2 Sn1 C1 C2 . -90.0(3)
O1 Sn1 C1 C2 . 167.1(3)
C10 Sn1 C1 C2 . 42.3(4)
C6 C1 C2 C3 . -0.2(6)
Sn1 C1 C2 C3 . 175.1(3)
C6 C1 C2 C7 . 178.5(4)
Sn1 C1 C2 C7 . -6.2(5)
C1 C2 C3 C4 . 0.0(7)
C7 C2 C3 C4 . -178.7(4)
C2 C3 C4 C5 . -0.7(8)
C3 C4 C5 C6 . 1.6(8)
C2 C1 C6 C5 . 1.1(6)
Sn1 C1 C6 C5 . -174.4(3)
C4 C5 C6 C1 . -1.8(7)
C9 N1 C7 C2 . -160.5(3)
C8 N1 C7 C2 . 79.5(4)
C3 C2 C7 N1 . -149.9(4)
C1 C2 C7 N1 . 31.4(5)
O2 Sn1 C10 C11 . -156.5(3)
O1 Sn1 C10 C11 . -55.4(3)
C1 Sn1 C10 C11 . 69.2(4)
O2 Sn1 C10 C15 . 17.4(3)
O1 Sn1 C10 C15 . 118.6(3)
C1 Sn1 C10 C15 . -116.9(4)
C15 C10 C11 C12 . 2.0(6)
Sn1 C10 C11 C12 . 176.1(3)
C15 C10 C11 C16 . -173.7(4)
Sn1 C10 C11 C16 . 0.4(5)
C10 C11 C12 C13 . -0.6(6)
C16 C11 C12 C13 . 175.1(4)
C11 C12 C13 C14 . -1.3(7)
C12 C13 C14 C15 . 1.6(7)
C13 C14 C15 C10 . -0.1(7)
C11 C10 C15 C14 . -1.7(6)
Sn1 C10 C15 C14 . -175.7(3)
C17 N2 C16 C11 . -77.3(4)
C18 N2 C16 C11 . 160.2(4)
C10 C11 C16 N2 . -35.6(5)
C12 C11 C16 N2 . 148.7(4)

loop_
_cod_related_entry_id
_cod_related_entry_database
_cod_related_entry_code
1 ChemSpider 30654066
